data_7127324
loop_
_publ_author_name
'Chan, Siu-Chung'
'Yeung, Chi-Fung'
'Shek, Hau-Lam'
'Ng, Sze-Wing'
'Tse, Sheung-Ying'
'Tse, Man-Kit'
'Yiu, Shek-Man'
'Wong, Chun-Yuen'

_publ_section_title
;
 Iron(ii)-induced cycloisomerization of alkynes
 via&quot;non-vinylidene&quot; pathways for iron(ii)-indolizine and
 -indolizinone complexes.
;
_journal_issue 83
_journal_name_full 'Chemical communications (Cambridge, England)'
_journal_page_first 12644
_journal_page_last 12647
_journal_paper_doi 10.1039/d0cc05081d
_journal_volume 56
_journal_year 2020
_chemical_formula_sum 'C33 H29 F6 Fe N3 O7 S5'
_chemical_formula_weight 909.74
_space_group_crystal_system triclinic
_space_group_IT_number 2
_space_group_name_Hall '-P 1'
_space_group_name_H-M_alt 'P -1'
_atom_sites_solution_hydrogens geom
_audit_creation_method SHELXL-2016/6
_audit_update_record
;
2020-07-21 deposited with the CCDC.	2020-09-11 downloaded from the CCDC.
;
_cell_angle_alpha 86.090(2)
_cell_angle_beta 76.878(2)
_cell_angle_gamma 81.685(2)
_cell_formula_units_Z 4
_cell_length_a 13.0248(8)
_cell_length_b 13.4754(9)
_cell_length_c 21.3868(13)
_cell_measurement_reflns_used 9964
_cell_measurement_temperature 173(2)
_cell_measurement_theta_max 26.30
_cell_measurement_theta_min 2.37
_cell_volume 3614.8(4)
_computing_cell_refinement 'Bruker Saint'
_computing_data_collection 'Bruker Apex3'
_computing_data_reduction 'Bruker Saint'
_computing_structure_refinement 'SHELXL-2016/6 (Sheldrick, 2016)'
_computing_structure_solution 'SHELXT-2014/5 (Sheldrick, 2014)'
_diffrn_ambient_temperature 173(2)
_diffrn_measured_fraction_theta_full 0.998
_diffrn_measured_fraction_theta_max 0.994
_diffrn_measurement_device_type 'Bruker D8 Venture Photon II'
_diffrn_measurement_method 'phi and omega scans'
_diffrn_radiation_type MoK\a
_diffrn_radiation_wavelength 0.71073
_diffrn_reflns_av_R_equivalents 0.0772
_diffrn_reflns_av_unetI/netI 0.0710
_diffrn_reflns_Laue_measured_fraction_full 0.998
_diffrn_reflns_Laue_measured_fraction_max 0.994
_diffrn_reflns_limit_h_max 16
_diffrn_reflns_limit_h_min -16
_diffrn_reflns_limit_k_max 16
_diffrn_reflns_limit_k_min -15
_diffrn_reflns_limit_l_max 26
_diffrn_reflns_limit_l_min -26
_diffrn_reflns_number 53395
_diffrn_reflns_point_group_measured_fraction_full 0.998
_diffrn_reflns_point_group_measured_fraction_max 0.994
_diffrn_reflns_theta_full 25.242
_diffrn_reflns_theta_max 26.436
_diffrn_reflns_theta_min 2.249
_diffrn_source 'micro focus'
_exptl_absorpt_coefficient_mu 0.790
_exptl_absorpt_correction_T_max 0.7454
_exptl_absorpt_correction_T_min 0.5389
_exptl_absorpt_correction_type multi-scan
_exptl_absorpt_process_details
;
 SADABS 2016/2: Krause, L., Herbst-Irmer, R., Sheldrick G.M. & Stalke D.,
 J. Appl. Cryst. 48 (2015) 3-10
;
_exptl_crystal_colour purple
_exptl_crystal_density_diffrn 1.672
_exptl_crystal_description block
_exptl_crystal_F_000 1856
_exptl_crystal_size_max 0.52
_exptl_crystal_size_mid 0.17
_exptl_crystal_size_min 0.02
_refine_diff_density_max 1.786
_refine_diff_density_min -1.215
_refine_diff_density_rms 0.124
_refine_ls_extinction_method none
_refine_ls_goodness_of_fit_ref 1.018
_refine_ls_hydrogen_treatment constr
_refine_ls_matrix_type full
_refine_ls_number_parameters 1139
_refine_ls_number_reflns 14806
_refine_ls_number_restraints 1038
_refine_ls_restrained_S_all 1.069
_refine_ls_R_factor_all 0.1141
_refine_ls_R_factor_gt 0.0937
_refine_ls_shift/su_max 0.000
_refine_ls_shift/su_mean 0.000
_refine_ls_structure_factor_coef Fsqd
_refine_ls_weighting_details 'w=1/[\s^2^(Fo^2^)+(0.1383P)^2^+15.6627P] where P=(Fo^2^+2Fc^2^)/3'
_refine_ls_weighting_scheme calc
_refine_ls_wR_factor_gt 0.2569
_refine_ls_wR_factor_ref 0.2745
_reflns_Friedel_coverage 0.000
_reflns_number_gt 11317
_reflns_number_total 14806
_reflns_threshold_expression 'I > 2\s(I)'
_cod_data_source_file d0cc05081d2.cif
_cod_data_source_block complex_4
_cod_depositor_comments 'Adding full bibliography for 7127322--7127325.cif.'
_cod_database_code 7127324
_shelx_shelxl_version_number 2016/6
_shelx_space_group_comment
;
The symmetry employed for this shelxl refinement is uniquely defined
by the following loop, which should always be used as a source of
symmetry information in preference to the above space-group names.
They are only intended as comments.
;

loop_
_space_group_symop_operation_xyz
'x, y, z'
'-x, -y, -z'

loop_
_atom_site_label
_atom_site_type_symbol
_atom_site_fract_x
_atom_site_fract_y
_atom_site_fract_z
_atom_site_U_iso_or_equiv
_atom_site_adp_type
_atom_site_occupancy
_atom_site_site_symmetry_order
_atom_site_calc_flag
_atom_site_refinement_flags_posn
_atom_site_refinement_flags_adp
_atom_site_refinement_flags_occupancy
_atom_site_disorder_assembly
_atom_site_disorder_group
Fe1 Fe 0.93598(6) 0.05191(5) 0.80425(3) 0.0329(2) Uani 1 1 d . . . . .
S1 S 1.03525(14) 0.17391(12) 0.76295(9) 0.0504(4) Uani 1 1 d . . . . .
S2 S 1.09075(14) -0.06079(12) 0.78665(9) 0.0523(4) Uani 1 1 d . . . . .
S3 S 0.93220(15) 0.03217(11) 0.91101(7) 0.0485(4) Uani 1 1 d . . . . .
O1 O 0.7006(4) 0.1815(3) 0.7474(2) 0.0494(10) Uani 1 1 d . . . . .
H1 H 0.730855 0.228271 0.729165 0.074 Uiso 1 1 calc R U . . .
N1 N 0.9228(4) 0.0420(3) 0.7178(2) 0.0399(11) Uani 1 1 d . . . . .
N2 N 0.8563(4) -0.0590(3) 0.8184(2) 0.0376(10) Uani 1 1 d . . . . .
N3 N 0.7272(4) 0.3080(3) 0.8729(2) 0.0336(9) Uani 1 1 d . . . . .
C1 C 0.8161(5) 0.1601(4) 0.8284(2) 0.0333(11) Uani 1 1 d . . . . .
C2 C 0.7044(5) 0.1766(4) 0.8148(3) 0.0384(12) Uani 1 1 d . . . . .
C3 C 0.6564(5) 0.2760(4) 0.8450(3) 0.0395(12) Uani 1 1 d . . . . .
C4 C 0.8233(5) 0.2381(4) 0.8629(3) 0.0363(12) Uani 1 1 d . . . . .
H4 H 0.882979 0.245692 0.878238 0.044 Uiso 1 1 calc R U . . .
C5 C 0.5564(5) 0.3314(5) 0.8474(3) 0.0525(16) Uani 1 1 d . . . . .
H5 H 0.506899 0.308393 0.828677 0.063 Uiso 1 1 calc R U . . .
C6 C 0.5334(6) 0.4195(5) 0.8778(3) 0.0564(17) Uani 1 1 d . . . . .
H6 H 0.467062 0.456965 0.879616 0.068 Uiso 1 1 calc R U . . .
C7 C 0.6061(5) 0.4558(4) 0.9064(3) 0.0457(14) Uani 1 1 d . . . . .
C8 C 0.7079(5) 0.3973(4) 0.9043(3) 0.0392(12) Uani 1 1 d . . . . .
C9 C 0.6390(5) 0.0966(5) 0.8469(3) 0.0494(15) Uani 1 1 d . . . . .
H9A H 0.646043 0.085872 0.890687 0.074 Uiso 1 1 calc R U . . .
H9B H 0.663451 0.035270 0.824561 0.074 Uiso 1 1 calc R U . . .
H9C H 0.565633 0.117489 0.846082 0.074 Uiso 1 1 calc R U . . .
C10 C 0.5866(6) 0.5488(5) 0.9374(3) 0.0561(18) Uani 1 1 d . . . . .
H10 H 0.521441 0.588798 0.940068 0.067 Uiso 1 1 calc R U . . .
C11 C 0.6624(7) 0.5798(5) 0.9631(3) 0.061(2) Uani 1 1 d . . . . .
H11 H 0.648777 0.641709 0.982217 0.073 Uiso 1 1 calc R U . . .
C12 C 0.7594(7) 0.5211(5) 0.9614(3) 0.0577(18) Uani 1 1 d . . . . .
H12 H 0.809478 0.543647 0.979852 0.069 Uiso 1 1 calc R U . . .
C13 C 0.7829(6) 0.4290(5) 0.9325(3) 0.0489(15) Uani 1 1 d . . . . .
H13 H 0.847660 0.389317 0.931993 0.059 Uiso 1 1 calc R U . . .
C14 C 0.9570(5) 0.1028(5) 0.6679(3) 0.0499(16) Uani 1 1 d . . . . .
C15 C 0.9524(6) 0.0803(7) 0.6056(3) 0.064(2) Uani 1 1 d . . . . .
H15B H 0.976510 0.123186 0.571096 0.076 Uiso 1 1 calc R U . . .
C16 C 0.9125(6) -0.0048(7) 0.5952(3) 0.069(2) Uani 1 1 d . . . . .
H16 H 0.911370 -0.020106 0.553584 0.083 Uiso 1 1 calc R U . . .
C17 C 0.8737(5) -0.0684(5) 0.6468(3) 0.0535(18) Uani 1 1 d . . . . .
C18 C 0.8267(6) -0.1594(7) 0.6457(5) 0.069(3) Uani 1 1 d . . . . .
H18 H 0.822571 -0.182197 0.606346 0.082 Uiso 1 1 calc R U . . .
C19 C 0.7894(6) -0.2114(6) 0.6993(5) 0.071(3) Uani 1 1 d . . . . .
H19 H 0.759063 -0.268742 0.696128 0.085 Uiso 1 1 calc R U . . .
C20 C 0.7945(5) -0.1817(4) 0.7624(4) 0.0523(17) Uani 1 1 d . . . . .
C21 C 0.7558(6) -0.2280(5) 0.8221(5) 0.067(2) Uani 1 1 d . . . . .
H21 H 0.720705 -0.283960 0.824244 0.081 Uiso 1 1 calc R U . . .
C22 C 0.7693(6) -0.1914(5) 0.8771(4) 0.0611(19) Uani 1 1 d . . . . .
H22 H 0.744816 -0.223382 0.916450 0.073 Uiso 1 1 calc R U . . .
C23 C 0.8202(6) -0.1050(4) 0.8746(3) 0.0482(15) Uani 1 1 d . . . . .
C24 C 0.8430(5) -0.0967(4) 0.7637(3) 0.0397(12) Uani 1 1 d . . . . .
C25 C 0.8811(5) -0.0400(4) 0.7078(3) 0.0408(13) Uani 1 1 d . . . . .
C26 C 0.9936(6) 0.1956(5) 0.6859(3) 0.0559(18) Uani 1 1 d . . . . .
H26A H 0.936132 0.250886 0.689424 0.067 Uiso 1 1 calc R U . . .
H26B H 1.052682 0.213668 0.652604 0.067 Uiso 1 1 calc R U . . .
C27 C 1.1679(6) 0.1050(8) 0.7328(5) 0.078(3) Uani 1 1 d . . . . .
H27A H 1.171026 0.077581 0.691528 0.093 Uiso 1 1 calc R U . . .
H27B H 1.221248 0.150109 0.727039 0.093 Uiso 1 1 calc R U . . .
C28 C 1.1906(7) 0.0192(6) 0.7814(5) 0.074(2) Uani 1 1 d . . . . .
H28A H 1.186723 0.045712 0.823048 0.089 Uiso 1 1 calc R U . . .
H28B H 1.260842 -0.017493 0.766680 0.089 Uiso 1 1 calc R U . . .
C29 C 1.0877(7) -0.1228(5) 0.8657(4) 0.065(2) Uani 1 1 d . . . . .
H29A H 1.040475 -0.173822 0.872149 0.078 Uiso 1 1 calc R U . . .
H29B H 1.158361 -0.155751 0.867381 0.078 Uiso 1 1 calc R U . . .
C30 C 1.0507(7) -0.0502(5) 0.9185(4) 0.0609(19) Uani 1 1 d . . . . .
H30A H 1.106875 -0.010208 0.918554 0.073 Uiso 1 1 calc R U . . .
H30B H 1.037107 -0.087316 0.959354 0.073 Uiso 1 1 calc R U . . .
C31 C 0.8342(7) -0.0538(5) 0.9320(3) 0.0593(18) Uani 1 1 d . . . . .
H31A H 0.855673 -0.104376 0.962727 0.071 Uiso 1 1 calc R U . . .
H31B H 0.766535 -0.017330 0.952536 0.071 Uiso 1 1 calc R U . . .
Fe2 Fe 0.20640(7) 0.55248(6) 0.72692(4) 0.0394(2) Uani 1 1 d . . . . .
S4 S 0.10450(12) 0.42934(11) 0.72796(9) 0.0499(4) Uani 1 1 d . . . . .
S5 S 0.06361(14) 0.64095(11) 0.79440(9) 0.0526(4) Uani 1 1 d . . . . .
S6 S 0.28877(15) 0.52628(11) 0.81043(8) 0.0504(4) Uani 1 1 d . . . . .
O2 O 0.4628(5) 0.5470(4) 0.6062(3) 0.0726(15) Uani 1 1 d . . . . .
H2 H 0.500742 0.538223 0.632370 0.109 Uiso 1 1 calc R U . . .
N4 N 0.1476(4) 0.6079(4) 0.6556(3) 0.0420(11) Uani 1 1 d . . . . .
N5 N 0.2816(4) 0.6663(4) 0.7088(3) 0.0452(12) Uani 1 1 d . . . . .
N6 N 0.4360(4) 0.3091(4) 0.6592(3) 0.0404(11) Uani 1 1 d . . . . .
C32 C 0.3238(5) 0.4569(4) 0.6795(3) 0.0413(13) Uani 1 1 d . . . . .
C33 C 0.3979(5) 0.4657(5) 0.6135(3) 0.0439(13) Uani 1 1 d . . . . .
C34 C 0.4675(5) 0.3644(5) 0.6068(3) 0.0447(14) Uani 1 1 d . . . . .
C35 C 0.3504(5) 0.3645(4) 0.7033(3) 0.0404(12) Uani 1 1 d . . . . .
H35 H 0.317572 0.339325 0.743276 0.048 Uiso 1 1 calc R U . . .
C36 C 0.5507(6) 0.3272(7) 0.5573(4) 0.068(2) Uani 1 1 d . . . . .
H36 H 0.572989 0.366640 0.520696 0.081 Uiso 1 1 calc R U . . .
C37 C 0.5989(6) 0.2312(7) 0.5641(4) 0.069(2) Uani 1 1 d . . . . .
H37 H 0.655226 0.205522 0.531799 0.082 Uiso 1 1 calc R U . . .
C38 C 0.5656(5) 0.1715(6) 0.6180(4) 0.0584(19) Uani 1 1 d . . . . .
C39 C 0.4817(5) 0.2107(4) 0.6681(3) 0.0434(14) Uani 1 1 d . . . . .
C40 C 0.3414(5) 0.4824(5) 0.5607(3) 0.0408(13) Uani 1 1 d . . . . .
H40A H 0.291028 0.435473 0.565524 0.061 Uiso 1 1 calc R U . . .
H40B H 0.391614 0.473180 0.520395 0.061 Uiso 1 1 calc R U . . .
H40C H 0.304578 0.549596 0.561701 0.061 Uiso 1 1 calc R U . . .
C41 C 0.6118(6) 0.0714(6) 0.6253(5) 0.068(2) Uani 1 1 d . . . . .
H41 H 0.666815 0.043567 0.593008 0.081 Uiso 1 1 calc R U . . .
C42 C 0.5770(6) 0.0150(6) 0.6790(5) 0.064(2) Uani 1 1 d . . . . .
H42 H 0.608707 -0.050836 0.683132 0.076 Uiso 1 1 calc R U . . .
C43 C 0.4930(6) 0.0555(5) 0.7285(4) 0.0573(18) Uani 1 1 d . . . . .
H43 H 0.469588 0.016302 0.764996 0.069 Uiso 1 1 calc R U . . .
C44 C 0.4460(5) 0.1524(5) 0.7228(3) 0.0489(15) Uani 1 1 d . . . . .
H44 H 0.390540 0.179038 0.755261 0.059 Uiso 1 1 calc R U . . .
C45 C 0.0789(5) 0.5683(5) 0.6298(4) 0.0503(15) Uani 1 1 d . . . . .
C46 C 0.0345(5) 0.6222(6) 0.5817(4) 0.0597(18) Uani 1 1 d . . . . .
H46 H -0.013034 0.594385 0.563840 0.072 Uiso 1 1 calc R U . . .
C47 C 0.0611(6) 0.7164(6) 0.5607(4) 0.0598(18) Uani 1 1 d . . . . .
H47 H 0.030115 0.752298 0.529418 0.072 Uiso 1 1 calc R U . . .
C48 C 0.1347(5) 0.7579(5) 0.5864(3) 0.0498(16) Uani 1 1 d . . . . .
C49 C 0.1726(6) 0.8521(5) 0.5689(3) 0.0583(19) Uani 1 1 d . . . . .
H49 H 0.145287 0.893821 0.538370 0.070 Uiso 1 1 calc R U . . .
C50 C 0.2481(6) 0.8829(5) 0.5956(3) 0.0569(18) Uani 1 1 d . . . . .
H50 H 0.271685 0.944577 0.582758 0.068 Uiso 1 1 calc R U . . .
C51 C 0.2907(5) 0.8221(4) 0.6425(3) 0.0489(15) Uani 1 1 d . . . . .
C52 C 0.3725(7) 0.8426(6) 0.6728(4) 0.065(2) Uani 1 1 d . . . . .
H52 H 0.403554 0.901156 0.661852 0.078 Uiso 1 1 calc R U . . .
C53 C 0.4051(6) 0.7755(6) 0.7181(4) 0.0641(19) Uani 1 1 d . . . . .
H53 H 0.458148 0.789013 0.737733 0.077 Uiso 1 1 calc R U . . .
C54 C 0.3593(6) 0.6879(5) 0.7348(4) 0.0526(16) Uani 1 1 d . . . . .
C55 C 0.2509(5) 0.7320(4) 0.6630(3) 0.0433(13) Uani 1 1 d . . . . .
C56 C 0.1747(5) 0.6994(4) 0.6344(3) 0.0406(13) Uani 1 1 d . . . . .
C57 C 0.0612(6) 0.4641(5) 0.6533(4) 0.0573(17) Uani 1 1 d . . . . .
H57A H 0.099674 0.417544 0.620669 0.069 Uiso 1 1 calc R U . . .
H57B H -0.013889 0.458223 0.659946 0.069 Uiso 1 1 calc R U . . .
C58 C -0.0175(6) 0.4628(5) 0.7860(4) 0.0596(18) Uani 1 1 d . . . . .
H58A H -0.074196 0.434036 0.774163 0.071 Uiso 1 1 calc R U . . .
H58B H -0.009669 0.434150 0.827738 0.071 Uiso 1 1 calc R U . . .
C59 C -0.0479(6) 0.5736(6) 0.7907(4) 0.064(2) Uani 1 1 d . . . . .
H59A H -0.103768 0.587107 0.828870 0.077 Uiso 1 1 calc R U . . .
H59B H -0.076426 0.599364 0.753772 0.077 Uiso 1 1 calc R U . . .
C60 C 0.0868(7) 0.5997(6) 0.8728(4) 0.069(2) Uani 1 1 d . . . . .
H60A H 0.040878 0.642509 0.905356 0.083 Uiso 1 1 calc R U . . .
H60B H 0.071044 0.531445 0.882578 0.083 Uiso 1 1 calc R U . . .
C61 C 0.2010(7) 0.6047(6) 0.8727(4) 0.066(2) Uani 1 1 d . . . . .
H61A H 0.214830 0.581897 0.914381 0.079 Uiso 1 1 calc R U . . .
H61B H 0.215363 0.673641 0.864963 0.079 Uiso 1 1 calc R U . . .
C62 C 0.3937(7) 0.6063(6) 0.7816(4) 0.0649(19) Uani 1 1 d . . . . .
H62A H 0.408508 0.636905 0.817769 0.078 Uiso 1 1 calc R U . . .
H62B H 0.458332 0.565713 0.760373 0.078 Uiso 1 1 calc R U . . .
S7 S 1.09720(19) 0.28085(15) 0.94756(10) 0.0668(5) Uani 1 1 d D U . . .
F1 F 1.2879(7) 0.3239(8) 0.9094(4) 0.153(3) Uani 1 1 d D U . . .
F2 F 1.2338(9) 0.2485(7) 0.8423(3) 0.164(3) Uani 1 1 d D U . . .
F3 F 1.2754(8) 0.1669(7) 0.9245(5) 0.207(5) Uani 1 1 d D U . . .
O3 O 1.1051(6) 0.2822(5) 1.0127(3) 0.0859(18) Uani 1 1 d D U . . .
O4 O 1.0639(9) 0.3717(7) 0.9207(5) 0.151(4) Uani 1 1 d D U . . .
O5 O 1.0572(10) 0.1923(7) 0.9355(4) 0.145(3) Uani 1 1 d D U . . .
C63 C 1.2223(9) 0.2515(7) 0.9051(4) 0.097(2) Uani 1 1 d D U . . .
S8 S 0.7273(2) 0.45712(19) 0.69019(14) 0.0893(7) Uani 1 1 d D U . . .
F4 F 0.8889(5) 0.4204(7) 0.5862(4) 0.131(2) Uani 1 1 d D U . . .
F5 F 0.7704(9) 0.3257(8) 0.5955(5) 0.178(3) Uani 1 1 d D U . . .
F6 F 0.7373(6) 0.4793(8) 0.5693(4) 0.155(3) Uani 1 1 d D U . . .
O6 O 0.6159(6) 0.4548(7) 0.6968(4) 0.121(3) Uani 1 1 d D U . . .
O7 O 0.7814(6) 0.3747(5) 0.7174(4) 0.098(2) Uani 1 1 d D U . . .
O8 O 0.7767(9) 0.5465(6) 0.6877(6) 0.151(3) Uani 1 1 d D U . . .
C64 C 0.7832(8) 0.4222(9) 0.6061(5) 0.107(2) Uani 1 1 d D U . . .
S9 S 0.2264(7) 0.1948(6) 0.5330(4) 0.0699(15) Uani 0.5 1 d D U P A 1
F7 F 0.3997(10) 0.2727(10) 0.4805(7) 0.093(3) Uani 0.5 1 d D U P A 1
F8 F 0.3589(10) 0.1773(11) 0.4203(5) 0.081(3) Uani 0.5 1 d D U P A 1
F9 F 0.4294(9) 0.1217(10) 0.5029(7) 0.105(3) Uani 0.5 1 d D U P A 1
O9 O 0.2377(13) 0.2300(14) 0.5940(5) 0.108(3) Uani 0.5 1 d D U P A 1
O10 O 0.1720(11) 0.2782(9) 0.4985(7) 0.083(3) Uani 0.5 1 d D U P A 1
O11 O 0.1942(11) 0.1028(9) 0.5288(7) 0.096(3) Uani 0.5 1 d D U P A 1
C65 C 0.3572(12) 0.1848(12) 0.4830(7) 0.070(2) Uani 0.5 1 d D U P A 1
S9A S 0.2418(7) 0.2182(6) 0.5397(4) 0.0710(16) Uani 0.5 1 d D U P B 2
F7A F 0.4425(11) 0.2243(15) 0.4825(9) 0.118(4) Uani 0.5 1 d D U P B 2
F8A F 0.3562(13) 0.1245(11) 0.4395(7) 0.100(3) Uani 0.5 1 d D U P B 2
F9A F 0.3336(12) 0.2749(12) 0.4262(6) 0.118(3) Uani 0.5 1 d D U P B 2
O9A O 0.2564(11) 0.3138(9) 0.5635(7) 0.096(3) Uani 0.5 1 d D U P B 2
O10A O 0.1481(10) 0.2294(13) 0.5145(7) 0.097(3) Uani 0.5 1 d D U P B 2
O11A O 0.2650(14) 0.1370(11) 0.5826(7) 0.117(4) Uani 0.5 1 d D U P B 2
C65A C 0.3541(13) 0.2035(13) 0.4715(7) 0.077(2) Uani 0.5 1 d D U P B 2
S10 S 0.5885(4) 0.1720(4) 1.1184(3) 0.0815(11) Uani 0.5 1 d D U P C 1
F10 F 0.4800(10) 0.1869(11) 1.0258(7) 0.125(4) Uani 0.5 1 d D U P C 1
F11 F 0.5244(13) 0.0460(11) 1.0648(8) 0.129(4) Uani 0.5 1 d D U P C 1
F12 F 0.6520(10) 0.1349(11) 0.9965(6) 0.116(3) Uani 0.5 1 d D U P C 1
O12 O 0.6033(14) 0.2766(10) 1.0848(9) 0.114(3) Uani 0.5 1 d D U P C 1
O13 O 0.4897(10) 0.1725(15) 1.1590(8) 0.124(4) Uani 0.5 1 d D U P C 1
O14 O 0.6812(10) 0.1209(12) 1.1278(8) 0.111(3) Uani 0.5 1 d D U P C 1
C66 C 0.5614(12) 0.1348(12) 1.0457(7) 0.086(2) Uani 0.5 1 d D U P C 1
S10A S 0.6410(3) 0.1891(3) 1.0511(2) 0.0729(10) Uani 0.5 1 d D U P D 2
F10A F 0.6350(12) 0.0485(13) 1.1274(7) 0.144(4) Uani 0.5 1 d D U P D 2
F11A F 0.4743(10) 0.1184(12) 1.1256(8) 0.134(4) Uani 0.5 1 d D U P D 2
F12A F 0.5722(13) 0.0271(11) 1.0413(7) 0.127(4) Uani 0.5 1 d D U P D 2
O12A O 0.7331(12) 0.1428(14) 1.0151(9) 0.140(5) Uani 0.5 1 d D U P D 2
O13A O 0.5590(13) 0.2298(14) 1.0119(8) 0.123(4) Uani 0.5 1 d D U P D 2
O14A O 0.6468(14) 0.2533(14) 1.1007(8) 0.115(4) Uani 0.5 1 d D U P D 2
C66A C 0.5708(10) 0.0932(10) 1.0870(6) 0.092(2) Uani 0.5 1 d D U P D 2

loop_
_atom_site_aniso_label
_atom_site_aniso_U_11
_atom_site_aniso_U_22
_atom_site_aniso_U_33
_atom_site_aniso_U_23
_atom_site_aniso_U_13
_atom_site_aniso_U_12
Fe1 0.0450(5) 0.0242(4) 0.0302(4) -0.0053(3) -0.0104(3) -0.0015(3)
S1 0.0504(9) 0.0376(8) 0.0601(10) -0.0035(7) -0.0022(7) -0.0104(7)
S2 0.0576(10) 0.0404(8) 0.0602(10) -0.0194(7) -0.0221(8) 0.0115(7)
S3 0.0815(12) 0.0313(7) 0.0355(7) -0.0071(5) -0.0252(7) 0.0050(7)
O1 0.057(3) 0.050(3) 0.046(2) -0.0072(19) -0.017(2) -0.007(2)
N1 0.047(3) 0.031(2) 0.038(2) -0.0048(19) -0.007(2) 0.008(2)
N2 0.048(3) 0.024(2) 0.040(2) -0.0054(18) -0.011(2) -0.0003(19)
N3 0.038(2) 0.029(2) 0.032(2) -0.0044(17) -0.0052(18) 0.0003(18)
C1 0.046(3) 0.025(2) 0.028(2) -0.0007(19) -0.006(2) -0.006(2)
C2 0.043(3) 0.034(3) 0.038(3) -0.005(2) -0.007(2) -0.006(2)
C3 0.045(3) 0.037(3) 0.036(3) -0.002(2) -0.008(2) -0.005(2)
C4 0.044(3) 0.028(3) 0.037(3) -0.007(2) -0.011(2) 0.001(2)
C5 0.038(3) 0.058(4) 0.061(4) -0.009(3) -0.011(3) 0.002(3)
C6 0.049(4) 0.057(4) 0.055(4) 0.000(3) -0.007(3) 0.011(3)
C7 0.053(4) 0.035(3) 0.039(3) 0.003(2) 0.001(3) 0.005(3)
C8 0.055(3) 0.029(3) 0.030(3) -0.002(2) -0.005(2) -0.001(2)
C9 0.051(4) 0.039(3) 0.058(4) 0.000(3) -0.006(3) -0.016(3)
C10 0.074(5) 0.031(3) 0.049(4) -0.002(3) 0.005(3) 0.012(3)
C11 0.094(6) 0.032(3) 0.045(4) -0.009(3) 0.011(4) -0.005(3)
C12 0.080(5) 0.044(4) 0.048(4) -0.020(3) -0.001(3) -0.014(3)
C13 0.062(4) 0.041(3) 0.045(3) -0.016(3) -0.010(3) -0.005(3)
C14 0.050(4) 0.050(4) 0.037(3) 0.006(3) -0.001(3) 0.016(3)
C15 0.062(4) 0.086(6) 0.031(3) 0.004(3) -0.007(3) 0.023(4)
C16 0.058(4) 0.110(7) 0.031(3) -0.020(4) -0.014(3) 0.031(4)
C17 0.047(3) 0.066(4) 0.049(4) -0.034(3) -0.026(3) 0.026(3)
C18 0.058(4) 0.072(5) 0.085(6) -0.053(5) -0.045(4) 0.029(4)
C19 0.058(4) 0.044(4) 0.126(8) -0.049(5) -0.052(5) 0.016(3)
C20 0.050(4) 0.027(3) 0.085(5) -0.017(3) -0.030(3) 0.008(3)
C21 0.055(4) 0.029(3) 0.121(7) 0.005(4) -0.027(4) -0.007(3)
C22 0.062(4) 0.038(3) 0.080(5) 0.017(3) -0.012(4) -0.012(3)
C23 0.060(4) 0.031(3) 0.051(3) 0.008(3) -0.012(3) -0.004(3)
C24 0.044(3) 0.029(3) 0.047(3) -0.011(2) -0.016(2) 0.005(2)
C25 0.045(3) 0.035(3) 0.043(3) -0.016(2) -0.018(2) 0.013(2)
C26 0.057(4) 0.045(4) 0.051(4) 0.010(3) 0.008(3) 0.006(3)
C27 0.039(4) 0.108(7) 0.082(6) 0.019(5) -0.008(4) -0.016(4)
C28 0.059(5) 0.057(5) 0.107(7) -0.005(4) -0.027(5) 0.000(4)
C29 0.084(5) 0.041(4) 0.076(5) -0.005(3) -0.039(4) 0.006(4)
C30 0.093(6) 0.037(3) 0.061(4) 0.000(3) -0.044(4) 0.007(3)
C31 0.083(5) 0.050(4) 0.038(3) 0.008(3) -0.006(3) -0.003(4)
Fe2 0.0376(4) 0.0244(4) 0.0541(5) 0.0047(3) -0.0099(4) -0.0002(3)
S4 0.0387(8) 0.0299(7) 0.0788(11) 0.0062(7) -0.0114(7) -0.0037(6)
S5 0.0556(10) 0.0309(7) 0.0606(10) 0.0051(6) -0.0002(8) 0.0063(7)
S6 0.0618(10) 0.0326(7) 0.0556(9) 0.0003(6) -0.0180(8) 0.0046(7)
O2 0.070(4) 0.069(4) 0.085(4) 0.008(3) -0.026(3) -0.020(3)
N4 0.032(2) 0.031(2) 0.060(3) 0.000(2) -0.008(2) 0.0025(19)
N5 0.046(3) 0.031(2) 0.056(3) 0.000(2) -0.009(2) -0.001(2)
N6 0.029(2) 0.038(3) 0.056(3) -0.012(2) -0.016(2) 0.0038(19)
C32 0.040(3) 0.034(3) 0.055(3) -0.003(2) -0.021(3) -0.004(2)
C33 0.041(3) 0.041(3) 0.055(4) -0.001(3) -0.017(3) -0.012(3)
C34 0.035(3) 0.045(3) 0.057(4) -0.006(3) -0.014(3) -0.006(3)
C35 0.038(3) 0.036(3) 0.046(3) -0.006(2) -0.011(2) 0.005(2)
C36 0.056(4) 0.072(5) 0.072(5) -0.010(4) -0.006(4) -0.006(4)
C37 0.048(4) 0.076(5) 0.075(5) -0.020(4) 0.000(4) 0.003(4)
C38 0.036(3) 0.055(4) 0.087(5) -0.027(4) -0.020(3) 0.007(3)
C39 0.035(3) 0.037(3) 0.061(4) -0.014(3) -0.020(3) 0.004(2)
C40 0.037(3) 0.053(3) 0.034(3) 0.004(2) -0.014(2) -0.006(3)
C41 0.046(4) 0.052(4) 0.105(7) -0.037(4) -0.020(4) 0.010(3)
C42 0.050(4) 0.042(4) 0.106(6) -0.033(4) -0.035(4) 0.016(3)
C43 0.054(4) 0.039(3) 0.089(5) -0.016(3) -0.040(4) 0.008(3)
C44 0.044(3) 0.040(3) 0.066(4) -0.018(3) -0.025(3) 0.012(3)
C45 0.037(3) 0.045(3) 0.067(4) -0.006(3) -0.011(3) 0.001(3)
C46 0.040(3) 0.059(4) 0.080(5) -0.003(4) -0.022(3) 0.006(3)
C47 0.050(4) 0.063(4) 0.060(4) 0.009(3) -0.015(3) 0.014(3)
C48 0.047(3) 0.042(3) 0.050(3) 0.007(3) -0.003(3) 0.013(3)
C49 0.061(4) 0.044(4) 0.053(4) 0.014(3) 0.006(3) 0.013(3)
C50 0.064(4) 0.033(3) 0.059(4) 0.001(3) 0.015(3) -0.002(3)
C51 0.052(4) 0.030(3) 0.056(4) -0.001(3) 0.006(3) -0.006(3)
C52 0.067(5) 0.041(4) 0.084(5) -0.003(4) -0.001(4) -0.020(3)
C53 0.059(4) 0.061(5) 0.078(5) -0.008(4) -0.017(4) -0.020(4)
C54 0.050(4) 0.044(3) 0.067(4) -0.003(3) -0.017(3) -0.007(3)
C55 0.043(3) 0.030(3) 0.052(3) 0.000(2) -0.005(3) -0.001(2)
C56 0.036(3) 0.028(3) 0.053(3) 0.003(2) -0.004(2) 0.003(2)
C57 0.044(4) 0.045(4) 0.086(5) -0.005(3) -0.021(3) -0.006(3)
C58 0.050(4) 0.044(4) 0.078(5) 0.005(3) -0.002(3) -0.009(3)
C59 0.044(4) 0.051(4) 0.087(5) 0.002(4) 0.002(4) 0.004(3)
C60 0.089(6) 0.047(4) 0.060(4) -0.004(3) -0.002(4) 0.000(4)
C61 0.083(6) 0.052(4) 0.060(4) -0.013(3) -0.013(4) 0.001(4)
C62 0.067(5) 0.054(4) 0.081(5) 0.001(4) -0.032(4) -0.006(4)
S7 0.0874(14) 0.0552(10) 0.0687(11) 0.0097(9) -0.0427(10) -0.0107(10)
F1 0.116(5) 0.226(7) 0.121(5) 0.024(5) -0.015(4) -0.065(5)
F2 0.263(9) 0.147(6) 0.058(3) -0.015(3) 0.026(4) -0.036(6)
F3 0.190(7) 0.170(6) 0.162(6) 0.057(6) 0.067(6) 0.104(5)
O3 0.114(5) 0.082(4) 0.054(3) -0.015(3) -0.013(3) 0.011(4)
O4 0.166(7) 0.114(5) 0.149(7) 0.070(5) -0.035(6) 0.025(5)
O5 0.223(8) 0.141(6) 0.116(6) 0.024(5) -0.081(6) -0.114(7)
C63 0.142(4) 0.075(4) 0.053(3) 0.011(4) 0.012(4) -0.005(3)
S8 0.1071(18) 0.0645(13) 0.1064(17) 0.0283(12) -0.0470(15) -0.0216(13)
F4 0.087(3) 0.209(7) 0.110(4) -0.006(5) -0.037(3) -0.035(4)
F5 0.185(8) 0.184(6) 0.185(8) -0.057(5) -0.035(6) -0.072(6)
F6 0.098(4) 0.258(7) 0.114(4) 0.058(6) -0.046(4) -0.037(5)
O6 0.097(3) 0.116(6) 0.134(6) 0.019(5) -0.013(4) 0.014(4)
O7 0.089(4) 0.078(4) 0.104(4) 0.022(3) 0.006(4) 0.012(3)
O8 0.173(7) 0.060(4) 0.232(9) -0.019(5) -0.067(8) -0.010(4)
C64 0.086(4) 0.142(5) 0.108(4) 0.011(4) -0.039(3) -0.041(5)
S9 0.064(3) 0.109(4) 0.041(2) 0.004(3) -0.0094(18) -0.030(3)
F7 0.062(6) 0.103(6) 0.120(7) -0.025(6) -0.014(5) -0.036(5)
F8 0.063(5) 0.116(8) 0.061(4) -0.031(5) 0.005(3) -0.016(6)
F9 0.074(4) 0.116(6) 0.133(7) -0.018(6) -0.045(5) 0.008(5)
O9 0.115(8) 0.154(9) 0.055(5) -0.021(5) -0.007(4) -0.028(7)
O10 0.068(6) 0.089(6) 0.089(7) -0.009(6) -0.014(6) -0.001(5)
O11 0.095(6) 0.104(5) 0.096(7) 0.025(5) -0.021(6) -0.051(5)
C65 0.055(3) 0.096(5) 0.067(4) -0.017(4) -0.017(3) -0.021(3)
S9A 0.075(3) 0.090(3) 0.049(3) -0.015(2) 0.001(2) -0.032(2)
F7A 0.071(5) 0.161(9) 0.129(7) -0.029(7) -0.014(5) -0.037(6)
F8A 0.096(6) 0.117(6) 0.083(7) -0.051(5) -0.008(6) 0.001(7)
F9A 0.122(7) 0.139(7) 0.084(5) 0.018(5) -0.001(5) -0.028(7)
O9A 0.096(7) 0.099(6) 0.094(7) -0.041(5) -0.006(6) -0.020(6)
O10A 0.067(4) 0.136(9) 0.089(7) -0.027(6) -0.004(4) -0.028(6)
O11A 0.138(8) 0.110(6) 0.087(6) 0.014(5) -0.002(6) -0.016(7)
C65A 0.067(4) 0.102(5) 0.064(4) -0.021(3) -0.007(3) -0.025(4)
S10 0.076(2) 0.086(3) 0.090(3) -0.017(2) -0.039(2) 0.005(2)
F10 0.093(6) 0.167(8) 0.135(8) -0.039(7) -0.078(6) 0.019(7)
F11 0.129(9) 0.114(6) 0.155(9) -0.039(6) -0.022(6) -0.045(6)
F12 0.100(5) 0.129(7) 0.108(5) -0.034(6) -0.007(5) 0.004(6)
O12 0.115(8) 0.084(5) 0.155(9) -0.016(5) -0.054(7) -0.005(6)
O13 0.089(5) 0.167(10) 0.113(6) -0.042(7) -0.008(6) -0.014(7)
O14 0.090(5) 0.121(7) 0.135(7) -0.009(7) -0.064(5) 0.006(6)
C66 0.078(4) 0.089(4) 0.096(4) -0.017(4) -0.034(3) 0.002(4)
S10A 0.061(2) 0.058(2) 0.091(3) -0.0145(18) 0.0022(18) -0.0057(17)
F10A 0.149(8) 0.142(8) 0.133(8) 0.044(6) -0.039(6) 0.000(7)
F11A 0.094(5) 0.137(8) 0.154(8) -0.015(6) 0.026(5) -0.033(5)
F12A 0.129(9) 0.091(6) 0.162(8) -0.047(6) -0.015(6) -0.029(6)
O12A 0.086(6) 0.149(10) 0.148(10) -0.021(8) 0.040(6) 0.011(6)
O13A 0.131(7) 0.123(7) 0.114(7) -0.007(5) -0.044(6) 0.012(7)
O14A 0.107(8) 0.106(7) 0.146(8) -0.038(6) -0.041(6) -0.023(6)
C66A 0.080(4) 0.091(4) 0.106(5) -0.014(4) -0.017(4) -0.020(4)

loop_
_atom_type_symbol
_atom_type_description
_atom_type_scat_dispersion_real
_atom_type_scat_dispersion_imag
_atom_type_scat_source
C C 0.0033 0.0016 'International Tables Vol C Tables 4.2.6.8 and 6.1.1.4'
H H 0.0000 0.0000 'International Tables Vol C Tables 4.2.6.8 and 6.1.1.4'
F F 0.0171 0.0103 'International Tables Vol C Tables 4.2.6.8 and 6.1.1.4'
Fe Fe 0.3463 0.8444 'International Tables Vol C Tables 4.2.6.8 and 6.1.1.4'
N N 0.0061 0.0033 'International Tables Vol C Tables 4.2.6.8 and 6.1.1.4'
O O 0.0106 0.0060 'International Tables Vol C Tables 4.2.6.8 and 6.1.1.4'
S S 0.1246 0.1234 'International Tables Vol C Tables 4.2.6.8 and 6.1.1.4'

loop_
_geom_angle_atom_site_label_1
_geom_angle_atom_site_label_2
_geom_angle_atom_site_label_3
_geom_angle
_geom_angle_site_symmetry_1
_geom_angle_site_symmetry_3
_geom_angle_publ_flag
N1 Fe1 N2 82.4(2) . . ?
N1 Fe1 C1 96.7(2) . . ?
N2 Fe1 C1 98.1(2) . . ?
N1 Fe1 S1 84.40(17) . . ?
N2 Fe1 S1 166.36(15) . . ?
C1 Fe1 S1 86.67(16) . . ?
N1 Fe1 S3 166.92(16) . . ?
N2 Fe1 S3 84.57(15) . . ?
C1 Fe1 S3 85.92(15) . . ?
S1 Fe1 S3 108.59(7) . . ?
N1 Fe1 S2 91.10(15) . . ?
N2 Fe1 S2 88.83(15) . . ?
C1 Fe1 S2 170.15(17) . . ?
S1 Fe1 S2 88.11(7) . . ?
S3 Fe1 S2 87.84(7) . . ?
C27 S1 C26 98.1(4) . . ?
C27 S1 Fe1 103.5(3) . . ?
C26 S1 Fe1 98.1(2) . . ?
C28 S2 C29 101.9(4) . . ?
C28 S2 Fe1 102.2(3) . . ?
C29 S2 Fe1 102.8(3) . . ?
C30 S3 C31 100.6(4) . . ?
C30 S3 Fe1 106.4(3) . . ?
C31 S3 Fe1 98.4(2) . . ?
C2 O1 H1 109.5 . . ?
C14 N1 C25 119.0(5) . . ?
C14 N1 Fe1 126.7(5) . . ?
C25 N1 Fe1 114.1(4) . . ?
C23 N2 C24 118.9(5) . . ?
C23 N2 Fe1 126.7(4) . . ?
C24 N2 Fe1 114.3(4) . . ?
C3 N3 C8 123.0(5) . . ?
C3 N3 C4 109.9(4) . . ?
C8 N3 C4 127.1(5) . . ?
C4 C1 C2 106.7(5) . . ?
C4 C1 Fe1 121.9(4) . . ?
C2 C1 Fe1 131.4(4) . . ?
O1 C2 C9 107.1(5) . . ?
O1 C2 C3 110.1(5) . . ?
C9 C2 C3 109.0(5) . . ?
O1 C2 C1 115.2(5) . . ?
C9 C2 C1 112.0(5) . . ?
C3 C2 C1 103.3(4) . . ?
N3 C3 C5 121.0(6) . . ?
N3 C3 C2 108.6(5) . . ?
C5 C3 C2 130.3(6) . . ?
C1 C4 N3 111.5(5) . . ?
C1 C4 H4 124.3 . . ?
N3 C4 H4 124.3 . . ?
C6 C5 C3 118.3(6) . . ?
C6 C5 H5 120.9 . . ?
C3 C5 H5 120.9 . . ?
C5 C6 C7 122.1(6) . . ?
C5 C6 H6 118.9 . . ?
C7 C6 H6 118.9 . . ?
C6 C7 C10 124.2(6) . . ?
C6 C7 C8 118.9(6) . . ?
C10 C7 C8 116.9(7) . . ?
N3 C8 C13 121.9(5) . . ?
N3 C8 C7 116.6(6) . . ?
C13 C8 C7 121.5(5) . . ?
C2 C9 H9A 109.5 . . ?
C2 C9 H9B 109.5 . . ?
H9A C9 H9B 109.5 . . ?
C2 C9 H9C 109.5 . . ?
H9A C9 H9C 109.5 . . ?
H9B C9 H9C 109.5 . . ?
C11 C10 C7 120.7(7) . . ?
C11 C10 H10 119.7 . . ?
C7 C10 H10 119.7 . . ?
C10 C11 C12 121.3(6) . . ?
C10 C11 H11 119.4 . . ?
C12 C11 H11 119.4 . . ?
C11 C12 C13 120.9(7) . . ?
C11 C12 H12 119.6 . . ?
C13 C12 H12 119.6 . . ?
C8 C13 C12 118.7(7) . . ?
C8 C13 H13 120.6 . . ?
C12 C13 H13 120.6 . . ?
N1 C14 C15 120.5(7) . . ?
N1 C14 C26 114.0(6) . . ?
C15 C14 C26 125.4(6) . . ?
C16 C15 C14 120.4(7) . . ?
C16 C15 H15B 119.8 . . ?
C14 C15 H15B 119.8 . . ?
C15 C16 C17 120.2(6) . . ?
C15 C16 H16 119.9 . . ?
C17 C16 H16 119.9 . . ?
C16 C17 C25 115.6(7) . . ?
C16 C17 C18 128.3(7) . . ?
C25 C17 C18 116.1(7) . . ?
C19 C18 C17 122.0(6) . . ?
C19 C18 H18 119.0 . . ?
C17 C18 H18 119.0 . . ?
C18 C19 C20 122.3(7) . . ?
C18 C19 H19 118.8 . . ?
C20 C19 H19 118.8 . . ?
C24 C20 C21 116.1(6) . . ?
C24 C20 C19 116.1(7) . . ?
C21 C20 C19 127.8(7) . . ?
C22 C21 C20 120.3(6) . . ?
C22 C21 H21 119.9 . . ?
C20 C21 H21 119.9 . . ?
C21 C22 C23 120.4(7) . . ?
C21 C22 H22 119.8 . . ?
C23 C22 H22 119.8 . . ?
N2 C23 C22 120.2(6) . . ?
N2 C23 C31 114.2(5) . . ?
C22 C23 C31 125.4(6) . . ?
N2 C24 C20 124.1(6) . . ?
N2 C24 C25 113.6(5) . . ?
C20 C24 C25 122.3(6) . . ?
N1 C25 C24 114.7(5) . . ?
N1 C25 C17 124.2(6) . . ?
C24 C25 C17 121.1(6) . . ?
C14 C26 S1 110.4(4) . . ?
C14 C26 H26A 109.6 . . ?
S1 C26 H26A 109.6 . . ?
C14 C26 H26B 109.6 . . ?
S1 C26 H26B 109.6 . . ?
H26A C26 H26B 108.1 . . ?
C28 C27 S1 109.2(6) . . ?
C28 C27 H27A 109.8 . . ?
S1 C27 H27A 109.8 . . ?
C28 C27 H27B 109.8 . . ?
S1 C27 H27B 109.8 . . ?
H27A C27 H27B 108.3 . . ?
C27 C28 S2 106.1(6) . . ?
C27 C28 H28A 110.5 . . ?
S2 C28 H28A 110.5 . . ?
C27 C28 H28B 110.5 . . ?
S2 C28 H28B 110.5 . . ?
H28A C28 H28B 108.7 . . ?
C30 C29 S2 111.9(5) . . ?
C30 C29 H29A 109.2 . . ?
S2 C29 H29A 109.2 . . ?
C30 C29 H29B 109.2 . . ?
S2 C29 H29B 109.2 . . ?
H29A C29 H29B 107.9 . . ?
C29 C30 S3 113.0(5) . . ?
C29 C30 H30A 109.0 . . ?
S3 C30 H30A 109.0 . . ?
C29 C30 H30B 109.0 . . ?
S3 C30 H30B 109.0 . . ?
H30A C30 H30B 107.8 . . ?
C23 C31 S3 112.7(5) . . ?
C23 C31 H31A 109.0 . . ?
S3 C31 H31A 109.0 . . ?
C23 C31 H31B 109.0 . . ?
S3 C31 H31B 109.0 . . ?
H31A C31 H31B 107.8 . . ?
N5 Fe2 N4 82.6(2) . . ?
N5 Fe2 C32 95.4(2) . . ?
N4 Fe2 C32 98.3(2) . . ?
N5 Fe2 S4 167.08(18) . . ?
N4 Fe2 S4 84.53(16) . . ?
C32 Fe2 S4 85.01(18) . . ?
N5 Fe2 S6 83.31(17) . . ?
N4 Fe2 S6 165.41(16) . . ?
C32 Fe2 S6 86.84(18) . . ?
S4 Fe2 S6 109.60(7) . . ?
N5 Fe2 S5 92.50(16) . . ?
N4 Fe2 S5 88.39(15) . . ?
C32 Fe2 S5 170.18(19) . . ?
S4 Fe2 S5 88.53(7) . . ?
S6 Fe2 S5 88.37(7) . . ?
C58 S4 C57 100.7(4) . . ?
C58 S4 Fe2 106.5(3) . . ?
C57 S4 Fe2 98.9(2) . . ?
C60 S5 C59 101.3(4) . . ?
C60 S5 Fe2 102.0(3) . . ?
C59 S5 Fe2 103.1(2) . . ?
C61 S6 C62 100.1(4) . . ?
C61 S6 Fe2 103.4(3) . . ?
C62 S6 Fe2 98.7(3) . . ?
C33 O2 H2 109.5 . . ?
C45 N4 C56 119.5(5) . . ?
C45 N4 Fe2 126.4(4) . . ?
C56 N4 Fe2 113.9(4) . . ?
C54 N5 C55 117.5(6) . . ?
C54 N5 Fe2 128.2(5) . . ?
C55 N5 Fe2 114.3(4) . . ?
C34 N6 C39 122.7(5) . . ?
C34 N6 C35 110.7(5) . . ?
C39 N6 C35 126.6(5) . . ?
C35 C32 C33 106.3(5) . . ?
C35 C32 Fe2 122.2(5) . . ?
C33 C32 Fe2 131.5(4) . . ?
O2 C33 C40 105.3(5) . . ?
O2 C33 C34 110.7(5) . . ?
C40 C33 C34 109.4(5) . . ?
O2 C33 C32 114.5(5) . . ?
C40 C33 C32 113.3(5) . . ?
C34 C33 C32 103.7(5) . . ?
N6 C34 C36 121.2(6) . . ?
N6 C34 C33 107.8(5) . . ?
C36 C34 C33 131.0(7) . . ?
C32 C35 N6 111.5(6) . . ?
C32 C35 H35 124.2 . . ?
N6 C35 H35 124.2 . . ?
C37 C36 C34 118.2(8) . . ?
C37 C36 H36 120.9 . . ?
C34 C36 H36 120.9 . . ?
C36 C37 C38 121.4(7) . . ?
C36 C37 H37 119.3 . . ?
C38 C37 H37 119.3 . . ?
C37 C38 C41 122.5(7) . . ?
C37 C38 C39 119.7(7) . . ?
C41 C38 C39 117.8(8) . . ?
C44 C39 N6 122.2(6) . . ?
C44 C39 C38 121.1(6) . . ?
N6 C39 C38 116.7(6) . . ?
C33 C40 H40A 109.5 . . ?
C33 C40 H40B 109.5 . . ?
H40A C40 H40B 109.5 . . ?
C33 C40 H40C 109.5 . . ?
H40A C40 H40C 109.5 . . ?
H40B C40 H40C 109.5 . . ?
C42 C41 C38 120.9(7) . . ?
C42 C41 H41 119.6 . . ?
C38 C41 H41 119.6 . . ?
C41 C42 C43 120.5(7) . . ?
C41 C42 H42 119.8 . . ?
C43 C42 H42 119.8 . . ?
C44 C43 C42 120.2(8) . . ?
C44 C43 H43 119.9 . . ?
C42 C43 H43 119.9 . . ?
C43 C44 C39 119.6(7) . . ?
C43 C44 H44 120.2 . . ?
C39 C44 H44 120.2 . . ?
N4 C45 C46 120.0(6) . . ?
N4 C45 C57 114.9(6) . . ?
C46 C45 C57 125.0(7) . . ?
C47 C46 C45 120.5(7) . . ?
C47 C46 H46 119.8 . . ?
C45 C46 H46 119.8 . . ?
C46 C47 C48 120.1(6) . . ?
C46 C47 H47 120.0 . . ?
C48 C47 H47 120.0 . . ?
C56 C48 C47 115.8(6) . . ?
C56 C48 C49 117.1(7) . . ?
C47 C48 C49 127.1(6) . . ?
C50 C49 C48 121.8(6) . . ?
C50 C49 H49 119.1 . . ?
C48 C49 H49 119.1 . . ?
C49 C50 C51 120.8(6) . . ?
C49 C50 H50 119.6 . . ?
C51 C50 H50 119.6 . . ?
C55 C51 C50 118.5(7) . . ?
C55 C51 C52 114.5(6) . . ?
C50 C51 C52 127.0(6) . . ?
C53 C52 C51 119.9(6) . . ?
C53 C52 H52 120.0 . . ?
C51 C52 H52 120.0 . . ?
C52 C53 C54 120.5(7) . . ?
C52 C53 H53 119.8 . . ?
C54 C53 H53 119.8 . . ?
N5 C54 C53 121.9(7) . . ?
N5 C54 C62 113.5(6) . . ?
C53 C54 C62 124.6(7) . . ?
N5 C55 C51 125.7(6) . . ?
N5 C55 C56 113.8(5) . . ?
C51 C55 C56 120.5(6) . . ?
N4 C56 C48 124.1(6) . . ?
N4 C56 C55 114.7(5) . . ?
C48 C56 C55 121.1(6) . . ?
C45 C57 S4 112.6(5) . . ?
C45 C57 H57A 109.1 . . ?
S4 C57 H57A 109.1 . . ?
C45 C57 H57B 109.1 . . ?
S4 C57 H57B 109.1 . . ?
H57A C57 H57B 107.8 . . ?
C59 C58 S4 112.8(5) . . ?
C59 C58 H58A 109.0 . . ?
S4 C58 H58A 109.0 . . ?
C59 C58 H58B 109.0 . . ?
S4 C58 H58B 109.0 . . ?
H58A C58 H58B 107.8 . . ?
C58 C59 S5 113.4(5) . . ?
C58 C59 H59A 108.9 . . ?
S5 C59 H59A 108.9 . . ?
C58 C59 H59B 108.9 . . ?
S5 C59 H59B 108.9 . . ?
H59A C59 H59B 107.7 . . ?
C61 C60 S5 108.6(6) . . ?
C61 C60 H60A 110.0 . . ?
S5 C60 H60A 110.0 . . ?
C61 C60 H60B 110.0 . . ?
S5 C60 H60B 110.0 . . ?
H60A C60 H60B 108.3 . . ?
C60 C61 S6 110.5(6) . . ?
C60 C61 H61A 109.5 . . ?
S6 C61 H61A 109.5 . . ?
C60 C61 H61B 109.5 . . ?
S6 C61 H61B 109.5 . . ?
H61A C61 H61B 108.1 . . ?
C54 C62 S6 110.3(5) . . ?
C54 C62 H62A 109.6 . . ?
S6 C62 H62A 109.6 . . ?
C54 C62 H62B 109.6 . . ?
S6 C62 H62B 109.6 . . ?
H62A C62 H62B 108.1 . . ?
O4 S7 O3 115.6(6) . . ?
O4 S7 O5 120.2(7) . . ?
O3 S7 O5 111.3(5) . . ?
O4 S7 C63 103.5(6) . . ?
O3 S7 C63 105.8(5) . . ?
O5 S7 C63 97.2(6) . . ?
F2 C63 F3 107.4(9) . . ?
F2 C63 F1 101.4(8) . . ?
F3 C63 F1 102.6(11) . . ?
F2 C63 S7 116.0(9) . . ?
F3 C63 S7 115.3(7) . . ?
F1 C63 S7 112.3(7) . . ?
O7 S8 O6 115.5(5) . . ?
O7 S8 O8 112.5(6) . . ?
O6 S8 O8 125.2(6) . . ?
O7 S8 C64 95.6(5) . . ?
O6 S8 C64 102.8(5) . . ?
O8 S8 C64 97.3(6) . . ?
F6 C64 F4 109.4(9) . . ?
F6 C64 F5 107.2(10) . . ?
F4 C64 F5 101.8(10) . . ?
F6 C64 S8 109.9(9) . . ?
F4 C64 S8 115.5(7) . . ?
F5 C64 S8 112.5(8) . . ?
O11 S9 O9 121.7(10) . . ?
O11 S9 O10 114.0(9) . . ?
O9 S9 O10 109.2(10) . . ?
O11 S9 C65 103.9(9) . . ?
O9 S9 C65 104.9(9) . . ?
O10 S9 C65 100.2(9) . . ?
F9 C65 F8 113.2(15) . . ?
F9 C65 F7 100.9(13) . . ?
F8 C65 F7 99.9(13) . . ?
F9 C65 S9 116.3(12) . . ?
F8 C65 S9 113.4(11) . . ?
F7 C65 S9 111.1(11) . . ?
O11A S9A O10A 121.8(10) . . ?
O11A S9A O9A 110.8(10) . . ?
O10A S9A O9A 110.7(10) . . ?
O11A S9A C65A 103.9(10) . . ?
O10A S9A C65A 106.7(10) . . ?
O9A S9A C65A 100.4(9) . . ?
F8A C65A F7A 118.8(17) . . ?
F8A C65A F9A 98.6(15) . . ?
F7A C65A F9A 102.6(16) . . ?
F8A C65A S9A 112.5(13) . . ?
F7A C65A S9A 114.5(13) . . ?
F9A C65A S9A 107.1(12) . . ?
O14 S10 O13 126.9(11) . . ?
O14 S10 O12 112.1(10) . . ?
O13 S10 O12 111.7(10) . . ?
O14 S10 C66 109.9(9) . . ?
O13 S10 C66 100.5(10) . . ?
O12 S10 C66 87.5(9) . . ?
F10 C66 F11 101.8(13) . . ?
F10 C66 F12 108.9(13) . . ?
F11 C66 F12 118.3(14) . . ?
F10 C66 S10 117.0(11) . . ?
F11 C66 S10 101.4(12) . . ?
F12 C66 S10 109.6(11) . . ?
O12A S10A O14A 118.7(10) . . ?
O12A S10A O13A 113.3(10) . . ?
O14A S10A O13A 114.5(9) . . ?
O12A S10A C66A 105.2(10) . . ?
O14A S10A C66A 107.8(10) . . ?
O13A S10A C66A 93.4(10) . . ?
F11A C66A F12A 114.5(12) . . ?
F11A C66A F10A 105.4(12) . . ?
F12A C66A F10A 108.4(12) . . ?
F11A C66A S10A 117.8(11) . . ?
F12A C66A S10A 108.5(11) . . ?
F10A C66A S10A 101.0(10) . . ?

loop_
_geom_bond_atom_site_label_1
_geom_bond_atom_site_label_2
_geom_bond_distance
_geom_bond_site_symmetry_2
_geom_bond_publ_flag
Fe1 N1 1.910(5) . ?
Fe1 N2 1.910(5) . ?
Fe1 C1 1.976(5) . ?
Fe1 S1 2.2479(18) . ?
Fe1 S3 2.2708(16) . ?
Fe1 S2 2.3150(18) . ?
S1 C27 1.837(9) . ?
S1 C26 1.841(8) . ?
S2 C28 1.785(9) . ?
S2 C29 1.829(8) . ?
S3 C30 1.798(7) . ?
S3 C31 1.808(8) . ?
O1 C2 1.450(7) . ?
O1 H1 0.8200 . ?
N1 C14 1.334(8) . ?
N1 C25 1.350(8) . ?
N2 C23 1.333(8) . ?
N2 C24 1.361(7) . ?
N3 C3 1.339(8) . ?
N3 C8 1.382(7) . ?
N3 C4 1.437(7) . ?
C1 C4 1.352(7) . ?
C1 C2 1.530(8) . ?
C2 C9 1.503(8) . ?
C2 C3 1.515(8) . ?
C3 C5 1.395(9) . ?
C4 H4 0.9300 . ?
C5 C6 1.354(10) . ?
C5 H5 0.9300 . ?
C6 C7 1.396(10) . ?
C6 H6 0.9300 . ?
C7 C10 1.420(9) . ?
C7 C8 1.434(9) . ?
C8 C13 1.386(9) . ?
C9 H9A 0.9600 . ?
C9 H9B 0.9600 . ?
C9 H9C 0.9600 . ?
C10 C11 1.359(12) . ?
C10 H10 0.9300 . ?
C11 C12 1.385(12) . ?
C11 H11 0.9300 . ?
C12 C13 1.387(8) . ?
C12 H12 0.9300 . ?
C13 H13 0.9300 . ?
C14 C15 1.403(10) . ?
C14 C26 1.504(11) . ?
C15 C16 1.378(13) . ?
C15 H15B 0.9300 . ?
C16 C17 1.396(12) . ?
C16 H16 0.9300 . ?
C17 C25 1.411(8) . ?
C17 C18 1.452(12) . ?
C18 C19 1.333(13) . ?
C18 H18 0.9300 . ?
C19 C20 1.452(11) . ?
C19 H19 0.9300 . ?
C20 C24 1.390(9) . ?
C20 C21 1.403(12) . ?
C21 C22 1.361(12) . ?
C21 H21 0.9300 . ?
C22 C23 1.414(10) . ?
C22 H22 0.9300 . ?
C23 C31 1.505(10) . ?
C24 C25 1.406(9) . ?
C26 H26A 0.9700 . ?
C26 H26B 0.9700 . ?
C27 C28 1.543(12) . ?
C27 H27A 0.9700 . ?
C27 H27B 0.9700 . ?
C28 H28A 0.9700 . ?
C28 H28B 0.9700 . ?
C29 C30 1.493(10) . ?
C29 H29A 0.9700 . ?
C29 H29B 0.9700 . ?
C30 H30A 0.9700 . ?
C30 H30B 0.9700 . ?
C31 H31A 0.9700 . ?
C31 H31B 0.9700 . ?
Fe2 N5 1.908(5) . ?
Fe2 N4 1.918(5) . ?
Fe2 C32 1.982(6) . ?
Fe2 S4 2.2659(18) . ?
Fe2 S6 2.2671(19) . ?
Fe2 S5 2.3103(18) . ?
S4 C58 1.800(7) . ?
S4 C57 1.821(8) . ?
S5 C60 1.808(8) . ?
S5 C59 1.839(8) . ?
S6 C61 1.830(8) . ?
S6 C62 1.833(8) . ?
O2 C33 1.457(8) . ?
O2 H2 0.8200 . ?
N4 C45 1.339(8) . ?
N4 C56 1.353(7) . ?
N5 C54 1.334(9) . ?
N5 C55 1.365(8) . ?
N6 C34 1.323(8) . ?
N6 C39 1.392(7) . ?
N6 C35 1.437(7) . ?
C32 C35 1.342(8) . ?
C32 C33 1.527(9) . ?
C33 C40 1.470(8) . ?
C33 C34 1.522(9) . ?
C34 C36 1.392(10) . ?
C35 H35 0.9300 . ?
C36 C37 1.367(12) . ?
C36 H36 0.9300 . ?
C37 C38 1.382(12) . ?
C37 H37 0.9300 . ?
C38 C41 1.409(10) . ?
C38 C39 1.415(9) . ?
C39 C44 1.391(10) . ?
C40 H40A 0.9600 . ?
C40 H40B 0.9600 . ?
C40 H40C 0.9600 . ?
C41 C42 1.357(13) . ?
C41 H41 0.9300 . ?
C42 C43 1.413(11) . ?
C42 H42 0.9300 . ?
C43 C44 1.369(9) . ?
C43 H43 0.9300 . ?
C44 H44 0.9300 . ?
C45 C46 1.402(10) . ?
C45 C57 1.491(9) . ?
C46 C47 1.383(11) . ?
C46 H46 0.9300 . ?
C47 C48 1.404(11) . ?
C47 H47 0.9300 . ?
C48 C56 1.400(8) . ?
C48 C49 1.424(10) . ?
C49 C50 1.369(11) . ?
C49 H49 0.9300 . ?
C50 C51 1.411(10) . ?
C50 H50 0.9300 . ?
C51 C55 1.394(8) . ?
C51 C52 1.434(11) . ?
C52 C53 1.375(12) . ?
C52 H52 0.9300 . ?
C53 C54 1.388(10) . ?
C53 H53 0.9300 . ?
C54 C62 1.525(10) . ?
C55 C56 1.410(9) . ?
C57 H57A 0.9700 . ?
C57 H57B 0.9700 . ?
C58 C59 1.493(10) . ?
C58 H58A 0.9700 . ?
C58 H58B 0.9700 . ?
C59 H59A 0.9700 . ?
C59 H59B 0.9700 . ?
C60 C61 1.498(12) . ?
C60 H60A 0.9700 . ?
C60 H60B 0.9700 . ?
C61 H61A 0.9700 . ?
C61 H61B 0.9700 . ?
C62 H62A 0.9700 . ?
C62 H62B 0.9700 . ?
S7 O4 1.371(7) . ?
S7 O3 1.422(6) . ?
S7 O5 1.430(7) . ?
S7 C63 1.681(10) . ?
F1 C63 1.406(12) . ?
F2 C63 1.319(10) . ?
F3 C63 1.337(10) . ?
S8 O7 1.393(6) . ?
S8 O6 1.430(8) . ?
S8 O8 1.438(8) . ?
S8 C64 1.845(11) . ?
F4 C64 1.343(11) . ?
F5 C64 1.375(12) . ?
F6 C64 1.253(11) . ?
S9 O11 1.379(11) . ?
S9 O9 1.464(11) . ?
S9 O10 1.484(12) . ?
S9 C65 1.785(14) . ?
F7 C65 1.370(16) . ?
F8 C65 1.346(15) . ?
F9 C65 1.301(15) . ?
S9A O11A 1.424(13) . ?
S9A O10A 1.427(12) . ?
S9A O9A 1.469(11) . ?
S9A C65A 1.815(15) . ?
F7A C65A 1.297(16) . ?
F8A C65A 1.297(16) . ?
F9A C65A 1.360(16) . ?
S10 O14 1.350(11) . ?
S10 O13 1.379(12) . ?
S10 O12 1.554(13) . ?
S10 C66 1.790(14) . ?
F10 C66 1.320(14) . ?
F11 C66 1.357(16) . ?
F12 C66 1.391(15) . ?
S10A O12A 1.361(11) . ?
S10A O14A 1.435(12) . ?
S10A O13A 1.523(12) . ?
S10A C66A 1.727(13) . ?
F10A C66A 1.386(9) . ?
F11A C66A 1.349(9) . ?
F12A C66A 1.361(9) . ?
